data_2217764
loop_
_publ_author_name
'Ate\,s, B\"urke Meltem'
'Ercan, Filiz'
'Svoboda, Ingrid'
'Fuess, Hartmut'
'Atakol, Orhan'

_publ_section_title
Dichlorido-1\k<i>Cl</i>,3\k<i>Cl</i>-bis{\m-2,2'-[propane-1,3-diylbis(iminomethylene)]diphenolato}-1:2\k^6^<i>O</i>,<i>N</i>,<i>N</i>',<i>O</i>':<i>O</i>,<i>O</i>';2:3\k^6^<i>O</i>,<i>O</i>':<i>O</i>,<i>N</i>,<i>N</i>',<i>O</i>'-tricopper(II)
_journal_coeditor_code FI2056
_journal_issue 3
_journal_name_full 'Acta Crystallographica Section E'
_journal_page_first m481
_journal_page_last m482
_journal_paper_doi 10.1107/S1600536808003048
_journal_volume 64
_journal_year 2008
_chemical_formula_iupac '[Cu3 (C17 H20 N2 O2)2 Cl2]'
_chemical_formula_moiety 'C34 H40 Cl2 Cu3 N4 O4'
_chemical_formula_sum 'C34 H40 Cl2 Cu3 N4 O4'
_chemical_formula_weight 830.25
_chemical_name_systematic
;
Dichlorido-1\kCl,3\kCl-bis{\m-2,2'-[propane-1,3-
diylbis(iminomethylene)]diphenolato}-
1:2\k^6^O,N,N',O':O,O';2:3\k^6^O,O':O,N,N',O'-tricopper(II)
;
_space_group_IT_number 14
_symmetry_cell_setting monoclinic
_symmetry_space_group_name_Hall '-P 2ybc'
_symmetry_space_group_name_H-M 'P 1 21/c 1'
_atom_sites_solution_hydrogens geom
_atom_sites_solution_primary direct
_atom_sites_solution_secondary difmap
_audit_creation_method SHELXL-97
_cell_angle_alpha 90.00
_cell_angle_beta 106.959(7)
_cell_angle_gamma 90.00
_cell_formula_units_Z 2
_cell_length_a 11.0189(7)
_cell_length_b 15.3861(8)
_cell_length_c 10.7441(8)
_cell_measurement_reflns_used 4076
_cell_measurement_temperature 100(2)
_cell_measurement_theta_max 26.406
_cell_measurement_theta_min 2.398
_cell_volume 1742.3(2)
_computing_cell_refinement 'CrysAlis RED (Oxford Diffraction, 2002)'
_computing_data_collection 'CrysAlis CCD (Oxford Diffraction, 2002)'
_computing_data_reduction 'CrysAlis RED (Oxford Diffraction, 2002)'
_computing_molecular_graphics 'ORTEP-3 for Windows (Farrugia, 1997) and PLATON (Spek, 2003)'
_computing_publication_material 'WinGX (Farrugia, 1999)'
_computing_structure_refinement 'SHELXL97 (Sheldrick, 2008)'
_computing_structure_solution 'SHELXS97 (Sheldrick, 2008)'
_diffrn_ambient_temperature 100(2)
_diffrn_measured_fraction_theta_full 0.978
_diffrn_measured_fraction_theta_max 0.978
_diffrn_measurement_device_type 'Oxford Diffraction Xcalibur'
_diffrn_measurement_method '\f and \w'
_diffrn_radiation_monochromator graphite
_diffrn_radiation_source 'fine-focus sealed tube'
_diffrn_radiation_type MoK\a
_diffrn_radiation_wavelength 0.71073
_diffrn_reflns_av_R_equivalents 0.0251
_diffrn_reflns_av_sigmaI/netI 0.0262
_diffrn_reflns_limit_h_max 13
_diffrn_reflns_limit_h_min -13
_diffrn_reflns_limit_k_max 18
_diffrn_reflns_limit_k_min -18
_diffrn_reflns_limit_l_max 13
_diffrn_reflns_limit_l_min -7
_diffrn_reflns_number 12067
_diffrn_reflns_theta_full 26.36
_diffrn_reflns_theta_max 26.36
_diffrn_reflns_theta_min 4.09
_exptl_absorpt_coefficient_mu 2.011
_exptl_absorpt_correction_T_max 0.7660
_exptl_absorpt_correction_T_min 0.5313
_exptl_absorpt_correction_type analytical
_exptl_absorpt_process_details
;
(CrysAlis RED; Oxford Diffraction, 2002)
;
_exptl_crystal_colour 'dark green'
_exptl_crystal_density_diffrn 1.583
_exptl_crystal_density_method 'not measured'
_exptl_crystal_description prism
_exptl_crystal_F_000 850
_exptl_crystal_size_max 0.36
_exptl_crystal_size_mid 0.22
_exptl_crystal_size_min 0.14
_refine_diff_density_max 0.574
_refine_diff_density_min -0.317
_refine_ls_extinction_method none
_refine_ls_goodness_of_fit_ref 1.099
_refine_ls_hydrogen_treatment mixed
_refine_ls_matrix_type full
_refine_ls_number_parameters 220
_refine_ls_number_reflns 3481
_refine_ls_number_restraints 0
_refine_ls_restrained_S_all 1.099
_refine_ls_R_factor_all 0.0365
_refine_ls_R_factor_gt 0.0286
_refine_ls_shift/su_max 0.019
_refine_ls_shift/su_mean 0.004
_refine_ls_structure_factor_coef Fsqd
_refine_ls_weighting_details 'calc w=1/[\s^2^(Fo^2^)+(0.0379P)^2^+1.1376P] where P=(Fo^2^+2Fc^2^)/3'
_refine_ls_weighting_scheme calc
_refine_ls_wR_factor_gt 0.0724
_refine_ls_wR_factor_ref 0.0750
_reflns_number_gt 2969
_reflns_number_total 3481
_reflns_threshold_expression I>2\s(I)
_cod_data_source_file fi2056.cif
_cod_data_source_block I
_cod_original_sg_symbol_H-M 'P 21/c'
_cod_database_code 2217764
_cod_database_fobs_code 2217764

loop_
_symmetry_equiv_pos_as_xyz
'x, y, z'
'-x, y+1/2, -z+1/2'
'-x, -y, -z'
'x, -y-1/2, z-1/2'

loop_
_atom_site_type_symbol
_atom_site_label
_atom_site_fract_x
_atom_site_fract_y
_atom_site_fract_z
_atom_site_U_iso_or_equiv
_atom_site_adp_type
_atom_site_calc_flag
_atom_site_refinement_flags
_atom_site_occupancy
Cu Cu1 0.0000 0.0000 0.5000 0.01443(11) Uani d S 1
Cu Cu2 0.02986(3) 0.187585(17) 0.48593(3) 0.01380(10) Uani d . 1
Cl Cl1 0.04255(6) 0.16106(4) 0.71982(6) 0.02363(16) Uani d . 1
O O1 -0.10643(15) 0.09894(10) 0.43769(17) 0.0170(4) Uani d . 1
O O2 0.12675(15) 0.08066(10) 0.48475(17) 0.0187(4) Uani d . 1
N N1 -0.09257(18) 0.28603(13) 0.4363(2) 0.0153(4) Uani d . 1
H H1A -0.080(3) 0.3050(19) 0.369(3) 0.028 Uiso d . 1
N N2 0.18192(18) 0.26353(13) 0.5115(2) 0.0158(4) Uani d . 1
H H2A 0.180(3) 0.2855(19) 0.437(3) 0.028 Uiso d . 1
C C1 -0.2034(2) 0.10818(15) 0.3275(2) 0.0153(5) Uani d . 1
C C2 -0.2429(2) 0.04128(16) 0.2376(2) 0.0185(5) Uani d . 1
H H2 -0.2027 -0.0139 0.2531 0.022 Uiso calc R 1
C C3 -0.3414(2) 0.05583(17) 0.1253(3) 0.0214(5) Uani d . 1
H H3 -0.3684 0.0102 0.0639 0.026 Uiso calc R 1
C C4 -0.4010(2) 0.13600(17) 0.1012(3) 0.0222(6) Uani d . 1
H H4 -0.4680 0.1455 0.0236 0.027 Uiso calc R 1
C C5 -0.3617(2) 0.20233(16) 0.1919(2) 0.0198(5) Uani d . 1
H H5 -0.4021 0.2574 0.1753 0.024 Uiso calc R 1
C C6 -0.2644(2) 0.18960(15) 0.3063(2) 0.0159(5) Uani d . 1
C C7 -0.2269(2) 0.25755(16) 0.4097(2) 0.0188(5) Uani d . 1
H H7A -0.2831 0.3086 0.3828 0.023 Uiso calc R 1
H H7B -0.2396 0.2344 0.4910 0.023 Uiso calc R 1
C C8 -0.0623(2) 0.35758(15) 0.5329(3) 0.0202(5) Uani d . 1
H H8A -0.0640 0.3349 0.6186 0.024 Uiso calc R 1
H H8B -0.1282 0.4031 0.5063 0.024 Uiso calc R 1
C C9 0.0669(2) 0.39773(15) 0.5461(3) 0.0216(6) Uani d . 1
H H9A 0.0678 0.4190 0.4594 0.026 Uiso calc R 1
H H9B 0.0771 0.4489 0.6041 0.026 Uiso calc R 1
C C10 0.1804(2) 0.33853(16) 0.5985(3) 0.0208(5) Uani d . 1
H H10A 0.2590 0.3728 0.6105 0.025 Uiso calc R 1
H H10B 0.1798 0.3163 0.6848 0.025 Uiso calc R 1
C C11 0.3017(2) 0.21331(16) 0.5631(2) 0.0191(5) Uani d . 1
H H11A 0.3026 0.1874 0.6477 0.023 Uiso calc R 1
H H11B 0.3744 0.2539 0.5792 0.023 Uiso calc R 1
C C12 0.3198(2) 0.14203(15) 0.4743(2) 0.0160(5) Uani d . 1
C C13 0.4258(2) 0.13781(16) 0.4284(2) 0.0198(5) Uani d . 1
H H13 0.4855 0.1840 0.4470 0.024 Uiso calc R 1
C C14 0.4451(2) 0.06791(17) 0.3567(3) 0.0226(6) Uani d . 1
H H14 0.5182 0.0658 0.3268 0.027 Uiso calc R 1
C C15 0.3588(2) 0.00111(16) 0.3285(2) 0.0205(5) Uani d . 1
H H15 0.3731 -0.0473 0.2797 0.025 Uiso calc R 1
C C16 0.2508(2) 0.00332(15) 0.3702(2) 0.0178(5) Uani d . 1
H H16 0.1911 -0.0429 0.3494 0.021 Uiso calc R 1
C C17 0.2309(2) 0.07401(15) 0.4429(2) 0.0152(5) Uani d . 1

loop_
_atom_site_aniso_label
_atom_site_aniso_U_11
_atom_site_aniso_U_22
_atom_site_aniso_U_33
_atom_site_aniso_U_12
_atom_site_aniso_U_13
_atom_site_aniso_U_23
Cu1 0.0114(2) 0.0123(2) 0.0181(2) -0.00059(15) 0.00195(17) 0.00469(16)
Cu2 0.01222(16) 0.01216(15) 0.01634(17) 0.00004(10) 0.00307(12) 0.00049(11)
Cl1 0.0282(3) 0.0268(3) 0.0169(3) 0.0022(3) 0.0081(3) 0.0001(3)
O1 0.0138(8) 0.0133(8) 0.0197(9) -0.0007(6) -0.0016(7) 0.0035(7)
O2 0.0151(9) 0.0141(8) 0.0297(10) -0.0003(6) 0.0110(8) 0.0025(7)
N1 0.0147(10) 0.0151(10) 0.0164(11) -0.0005(8) 0.0049(9) 0.0001(8)
N2 0.0157(10) 0.0145(10) 0.0157(11) -0.0019(8) 0.0022(9) -0.0001(9)
C1 0.0096(11) 0.0198(12) 0.0169(13) -0.0009(9) 0.0047(10) 0.0066(10)
C2 0.0146(12) 0.0189(12) 0.0228(13) -0.0008(9) 0.0067(10) 0.0034(11)
C3 0.0182(12) 0.0244(13) 0.0213(14) -0.0060(10) 0.0053(11) -0.0019(11)
C4 0.0167(12) 0.0304(15) 0.0182(14) -0.0028(10) 0.0030(11) 0.0053(11)
C5 0.0132(12) 0.0218(13) 0.0246(14) 0.0018(9) 0.0057(11) 0.0070(11)
C6 0.0104(11) 0.0176(12) 0.0213(13) -0.0012(9) 0.0072(10) 0.0029(10)
C7 0.0129(11) 0.0194(12) 0.0254(14) 0.0031(9) 0.0075(11) 0.0021(11)
C8 0.0238(13) 0.0155(12) 0.0207(14) 0.0045(10) 0.0053(11) -0.0033(10)
C9 0.0266(14) 0.0148(12) 0.0228(14) 0.0011(10) 0.0061(12) -0.0037(10)
C10 0.0210(13) 0.0153(12) 0.0233(14) -0.0041(10) 0.0020(11) -0.0055(11)
C11 0.0133(12) 0.0212(12) 0.0209(14) -0.0010(9) 0.0019(10) 0.0012(10)
C12 0.0138(11) 0.0181(12) 0.0140(12) 0.0012(9) 0.0010(10) 0.0034(10)
C13 0.0136(12) 0.0247(14) 0.0198(13) -0.0014(10) 0.0028(10) 0.0046(11)
C14 0.0167(12) 0.0313(14) 0.0222(14) 0.0048(11) 0.0094(11) 0.0085(12)
C15 0.0239(13) 0.0205(13) 0.0177(13) 0.0079(10) 0.0067(11) 0.0023(10)
C16 0.0170(12) 0.0169(12) 0.0178(13) 0.0004(9) 0.0026(10) 0.0036(10)
C17 0.0125(11) 0.0185(12) 0.0139(12) 0.0023(9) 0.0027(10) 0.0060(10)

loop_
_atom_type_symbol
_atom_type_description
_atom_type_scat_dispersion_real
_atom_type_scat_dispersion_imag
_atom_type_scat_source
C C 0.0033 0.0016 'International Tables Vol C Tables 4.2.6.8 and 6.1.1.4'
H H 0.0000 0.0000 'International Tables Vol C Tables 4.2.6.8 and 6.1.1.4'
N N 0.0061 0.0033 'International Tables Vol C Tables 4.2.6.8 and 6.1.1.4'
O O 0.0106 0.0060 'International Tables Vol C Tables 4.2.6.8 and 6.1.1.4'
Cu Cu 0.3201 1.2651 'International Tables Vol C Tables 4.2.6.8 and 6.1.1.4'
Cl Cl 0.1484 0.1585 'International Tables Vol C Tables 4.2.6.8 and 6.1.1.4'

loop_
_geom_angle_atom_site_label_1
_geom_angle_atom_site_label_2
_geom_angle_atom_site_label_3
_geom_angle_site_symmetry_1
_geom_angle_site_symmetry_3
_geom_angle
_geom_angle_publ_flag
O2 Cu1 O2 . 3_556 180.00(10) no
O2 Cu1 O1 . . 80.93(7) yes
O2 Cu1 O1 3_556 . 99.07(7) no
O2 Cu1 O1 . 3_556 99.07(7) no
O2 Cu1 O1 3_556 3_556 80.93(7) no
O1 Cu1 O1 . 3_556 180.0 no
O2 Cu1 Cu2 . . 41.91(5) yes
O2 Cu1 Cu2 3_556 . 138.09(5) no
O1 Cu1 Cu2 . . 42.52(5) yes
O1 Cu1 Cu2 3_556 . 137.48(5) no
O2 Cu1 Cu2 . 3_556 138.09(5) no
O2 Cu1 Cu2 3_556 3_556 41.91(5) no
O1 Cu1 Cu2 . 3_556 137.48(5) no
O1 Cu1 Cu2 3_556 3_556 42.52(5) no
Cu2 Cu1 Cu2 . 3_556 180.000(11) no
O2 Cu2 O1 . . 78.09(7) yes
O2 Cu2 N1 . . 163.99(8) yes
O1 Cu2 N1 . . 92.91(7) yes
O2 Cu2 N2 . . 93.17(7) yes
O1 Cu2 N2 . . 168.74(8) yes
N1 Cu2 N2 . . 93.87(8) no
O2 Cu2 Cl1 . . 89.92(5) yes
O1 Cu2 Cl1 . . 88.09(5) yes
N1 Cu2 Cl1 . . 103.12(6) no
N2 Cu2 Cl1 . . 99.10(6) no
O2 Cu2 Cu1 . . 40.55(5) no
O1 Cu2 Cu1 . . 40.86(4) no
N1 Cu2 Cu1 . . 133.49(6) no
N2 Cu2 Cu1 . . 132.54(6) no
Cl1 Cu2 Cu1 . . 76.178(16) no
C1 O1 Cu1 . . 129.48(14) no
C1 O1 Cu2 . . 120.13(13) no
Cu1 O1 Cu2 . . 96.62(7) yes
C17 O2 Cu1 . . 133.74(15) no
C17 O2 Cu2 . . 125.53(14) no
Cu1 O2 Cu2 . . 97.54(7) yes
C8 N1 C7 . . 111.16(19) no
C8 N1 Cu2 . . 112.34(15) no
C7 N1 Cu2 . . 112.63(15) no
C8 N1 H1A . . 107(2) no
C7 N1 H1A . . 110(2) no
Cu2 N1 H1A . . 103(2) no
C10 N2 C11 . . 109.87(19) no
C10 N2 Cu2 . . 112.19(15) no
C11 N2 Cu2 . . 111.40(15) no
C10 N2 H2A . . 106.1(19) no
C11 N2 H2A . . 109.0(19) no
Cu2 N2 H2A . . 108(2) no
O1 C1 C2 . . 122.5(2) no
O1 C1 C6 . . 117.0(2) no
C2 C1 C6 . . 120.5(2) no
C3 C2 C1 . . 119.5(2) no
C3 C2 H2 . . 120.3 no
C1 C2 H2 . . 120.3 no
C2 C3 C4 . . 121.0(2) no
C2 C3 H3 . . 119.5 no
C4 C3 H3 . . 119.5 no
C3 C4 C5 . . 119.2(2) no
C3 C4 H4 . . 120.4 no
C5 C4 H4 . . 120.4 no
C6 C5 C4 . . 121.3(2) no
C6 C5 H5 . . 119.4 no
C4 C5 H5 . . 119.4 no
C5 C6 C1 . . 118.5(2) no
C5 C6 C7 . . 122.3(2) no
C1 C6 C7 . . 119.1(2) no
N1 C7 C6 . . 113.15(19) no
N1 C7 H7A . . 108.9 no
C6 C7 H7A . . 108.9 no
N1 C7 H7B . . 109.0 no
C6 C7 H7B . . 108.9 no
H7A C7 H7B . . 107.8 no
N1 C8 C9 . . 112.4(2) no
N1 C8 H8A . . 109.1 no
C9 C8 H8A . . 109.1 no
N1 C8 H8B . . 109.1 no
C9 C8 H8B . . 109.1 no
H8A C8 H8B . . 107.9 no
C10 C9 C8 . . 116.0(2) no
C10 C9 H9A . . 108.3 no
C8 C9 H9A . . 108.3 no
C10 C9 H9B . . 108.3 no
C8 C9 H9B . . 108.3 no
H9A C9 H9B . . 107.4 no
N2 C10 C9 . . 113.1(2) no
N2 C10 H10A . . 109.0 no
C9 C10 H10A . . 109.0 no
N2 C10 H10B . . 109.0 no
C9 C10 H10B . . 109.0 no
H10A C10 H10B . . 107.8 no
N2 C11 C12 . . 114.1(2) no
N2 C11 H11A . . 108.7 no
C12 C11 H11A . . 108.7 no
N2 C11 H11B . . 108.7 no
C12 C11 H11B . . 108.7 no
H11A C11 H11B . . 107.6 no
C13 C12 C17 . . 118.5(2) no
C13 C12 C11 . . 122.5(2) no
C17 C12 C11 . . 118.8(2) no
C14 C13 C12 . . 121.1(2) no
C14 C13 H13 . . 119.4 no
C12 C13 H13 . . 119.4 no
C15 C14 C13 . . 119.9(2) no
C15 C14 H14 . . 120.1 no
C13 C14 H14 . . 120.1 no
C14 C15 C16 . . 120.9(2) no
C14 C15 H15 . . 119.5 no
C16 C15 H15 . . 119.5 no
C15 C16 C17 . . 119.3(2) no
C15 C16 H16 . . 120.3 no
C17 C16 H16 . . 120.3 no
O2 C17 C16 . . 122.2(2) no
O2 C17 C12 . . 117.6(2) no
C16 C17 C12 . . 120.2(2) no

loop_
_geom_bond_atom_site_label_1
_geom_bond_atom_site_label_2
_geom_bond_site_symmetry_2
_geom_bond_distance
_geom_bond_publ_flag
Cu2 Cl1 . 2.5092(7) yes
Cu2 Cu1 . 2.9138(3) yes
Cu1 O2 3_556 1.9108(16) no
Cu1 O1 3_556 1.9191(15) no
Cu1 Cu2 3_556 2.9138(3) no
O1 Cu1 . 1.9191(15) yes
O1 Cu2 . 1.9825(16) yes
O2 Cu1 . 1.9108(16) yes
O2 Cu2 . 1.9632(16) yes
N1 Cu2 . 1.995(2) yes
N1 H1A . 0.82(3) no
N2 Cu2 . 1.995(2) yes
N2 H2A . 0.86(3) no
C1 O1 . 1.351(3) no
C1 C2 . 1.392(3) no
C1 C6 . 1.408(3) no
C2 C3 . 1.386(3) no
C2 H2 . 0.9500 no
C3 C4 . 1.386(4) no
C3 H3 . 0.9500 no
C4 C5 . 1.390(4) no
C4 H4 . 0.9500 no
C5 C6 . 1.389(3) no
C5 H5 . 0.9500 no
C6 C7 . 1.493(3) no
C7 N1 . 1.489(3) no
C7 H7A . 0.9900 no
C7 H7B . 0.9900 no
C8 N1 . 1.483(3) no
C8 C9 . 1.520(4) no
C8 H8A . 0.9900 no
C8 H8B . 0.9900 no
C9 C10 . 1.517(3) no
C9 H9A . 0.9900 no
C9 H9B . 0.9900 no
C10 N2 . 1.488(3) no
C10 H10A . 0.9900 no
C10 H10B . 0.9900 no
C11 N2 . 1.490(3) no
C11 C12 . 1.505(3) no
C11 H11A . 0.9900 no
C11 H11B . 0.9900 no
C12 C13 . 1.394(3) no
C12 C17 . 1.406(3) no
C13 C14 . 1.376(4) no
C13 H13 . 0.9500 no
C14 C15 . 1.373(4) no
C14 H14 . 0.9500 no
C15 C16 . 1.389(3) no
C15 H15 . 0.9500 no
C16 C17 . 1.393(3) no
C16 H16 . 0.9500 no
C17 O2 . 1.353(3) no

loop_
_geom_torsion_atom_site_label_1
_geom_torsion_atom_site_label_2
_geom_torsion_atom_site_label_3
_geom_torsion_atom_site_label_4
_geom_torsion_site_symmetry_4
_geom_torsion
O1 C1 C2 C3 . -178.7(2)
C6 C1 C2 C3 . 1.3(3)
C1 C2 C3 C4 . 0.1(4)
C2 C3 C4 C5 . -0.5(4)
C3 C4 C5 C6 . -0.4(4)
C4 C5 C6 C1 . 1.7(4)
C4 C5 C6 C7 . -175.4(2)
O1 C1 C6 C5 . 177.8(2)
C2 C1 C6 C5 . -2.1(3)
O1 C1 C6 C7 . -5.0(3)
C2 C1 C6 C7 . 175.0(2)
C5 C6 C7 N1 . -119.7(2)
C1 C6 C7 N1 . 63.2(3)
N1 C8 C9 C10 . -64.3(3)
C8 C9 C10 N2 . 63.9(3)
N2 C11 C12 C13 . 122.6(2)
N2 C11 C12 C17 . -61.6(3)
C17 C12 C13 C14 . -1.6(4)
C11 C12 C13 C14 . 174.2(2)
C12 C13 C14 C15 . 0.5(4)
C13 C14 C15 C16 . 0.7(4)
C14 C15 C16 C17 . -0.7(4)
C15 C16 C17 O2 . 179.0(2)
C15 C16 C17 C12 . -0.4(3)
C13 C12 C17 O2 . -177.9(2)
C11 C12 C17 O2 . 6.1(3)
C13 C12 C17 C16 . 1.5(3)
C11 C12 C17 C16 . -174.5(2)
C9 C8 N1 C7 . -170.9(2)
C9 C8 N1 Cu2 . 61.9(2)
C6 C7 N1 C8 . 176.1(2)
C6 C7 N1 Cu2 . -56.8(2)
C9 C10 N2 C11 . 174.7(2)
C9 C10 N2 Cu2 . -60.8(2)
C12 C11 N2 C10 . -173.3(2)
C12 C11 N2 Cu2 . 61.7(2)
C2 C1 O1 Cu1 . 0.6(3)
C6 C1 O1 Cu1 . -179.40(15)
C2 C1 O1 Cu2 . 131.2(2)
C6 C1 O1 Cu2 . -48.8(3)
C16 C17 O2 Cu1 . 15.6(3)
C12 C17 O2 Cu1 . -164.97(17)
C16 C17 O2 Cu2 . -139.41(19)
C12 C17 O2 Cu2 . 40.0(3)
C17 O2 Cu2 O1 . 142.55(19)
Cu1 O2 Cu2 O1 . -19.52(7)
C17 O2 Cu2 N1 . 85.7(3)
Cu1 O2 Cu2 N1 . -76.4(3)
C17 O2 Cu2 N2 . -30.28(19)
Cu1 O2 Cu2 N2 . 167.64(8)
C17 O2 Cu2 Cl1 . -129.39(18)
Cu1 O2 Cu2 Cl1 . 68.54(6)
C17 O2 Cu2 Cu1 . 162.1(2)
C1 O1 Cu2 O2 . -124.44(17)
Cu1 O1 Cu2 O2 . 19.40(7)
C1 O1 Cu2 N1 . 42.19(17)
Cu1 O1 Cu2 N1 . -173.97(8)
C1 O1 Cu2 N2 . -84.8(4)
Cu1 O1 Cu2 N2 . 59.1(4)
C1 O1 Cu2 Cl1 . 145.23(16)
Cu1 O1 Cu2 Cl1 . -70.93(6)
C1 O1 Cu2 Cu1 . -143.8(2)
C8 N1 Cu2 O2 . -168.1(2)
C7 N1 Cu2 O2 . 65.5(3)
C8 N1 Cu2 O1 . 136.78(16)
C7 N1 Cu2 O1 . 10.33(17)
C8 N1 Cu2 N2 . -52.22(17)
C7 N1 Cu2 N2 . -178.67(17)
C8 N1 Cu2 Cl1 . 48.06(16)
C7 N1 Cu2 Cl1 . -78.39(16)
C8 N1 Cu2 Cu1 . 131.34(14)
C7 N1 Cu2 Cu1 . 4.9(2)
C10 N2 Cu2 O2 . -143.06(16)
C11 N2 Cu2 O2 . -19.41(17)
C10 N2 Cu2 O1 . 178.2(3)
C11 N2 Cu2 O1 . -58.1(5)
C10 N2 Cu2 N1 . 51.32(17)
C11 N2 Cu2 N1 . 174.98(17)
C10 N2 Cu2 Cl1 . -52.64(16)
C11 N2 Cu2 Cl1 . 71.02(16)
C10 N2 Cu2 Cu1 . -132.18(14)
C11 N2 Cu2 Cu1 . -8.5(2)
C17 O2 Cu1 O1 . -139.7(2)
Cu2 O2 Cu1 O1 . 20.00(8)
C17 O2 Cu1 O1 3_556 40.3(2)
Cu2 O2 Cu1 O1 3_556 -160.00(8)
C17 O2 Cu1 Cu2 . -159.7(3)
C17 O2 Cu1 Cu2 3_556 20.3(3)
Cu2 O2 Cu1 Cu2 3_556 180.0
C1 O1 Cu1 O2 . 118.85(19)
Cu2 O1 Cu1 O2 . -19.76(8)
C1 O1 Cu1 O2 3_556 -61.15(19)
Cu2 O1 Cu1 O2 3_556 160.24(8)
C1 O1 Cu1 Cu2 . 138.6(2)
C1 O1 Cu1 Cu2 3_556 -41.4(2)
Cu2 O1 Cu1 Cu2 3_556 180.0
O1 Cu2 Cu1 O2 . 150.01(11)
N1 Cu2 Cu1 O2 . 158.32(12)
N2 Cu2 Cu1 O2 . -16.86(11)
Cl1 Cu2 Cu1 O2 . -106.58(8)
O2 Cu2 Cu1 O2 3_556 180.0
O1 Cu2 Cu1 O2 3_556 -29.99(11)
N1 Cu2 Cu1 O2 3_556 -21.68(12)
N2 Cu2 Cu1 O2 3_556 163.14(11)
Cl1 Cu2 Cu1 O2 3_556 73.42(8)
O2 Cu2 Cu1 O1 . -150.01(11)
N1 Cu2 Cu1 O1 . 8.31(11)
N2 Cu2 Cu1 O1 . -166.86(11)
Cl1 Cu2 Cu1 O1 . 103.41(8)
O2 Cu2 Cu1 O1 3_556 29.99(11)
O1 Cu2 Cu1 O1 3_556 180.0
N1 Cu2 Cu1 O1 3_556 -171.69(11)
N2 Cu2 Cu1 O1 3_556 13.14(11)
Cl1 Cu2 Cu1 O1 3_556 -76.59(8)
